data_2220898
loop_
_publ_author_name
'Cui, Jian-lan'
'Duan, Mei'
'Cai, Liu-qing'

_publ_section_title
;
 3,6-Dibromo-9-(4-chlorobenzyl)-9<i>H</i>-carbazole
;
_journal_coeditor_code RN2052
_journal_issue 2
_journal_name_full 'Acta Crystallographica Section E'
_journal_page_first o215
_journal_paper_doi 10.1107/S1600536808042815
_journal_volume 65
_journal_year 2009
_chemical_formula_iupac 'C19 H12 Br2 Cl N'
_chemical_formula_moiety 'C19 H12 Br2 Cl N'
_chemical_formula_sum 'C19 H12 Br2 Cl N'
_chemical_formula_weight 449.57
_chemical_melting_point_gt 451
_chemical_melting_point_lt 452
_chemical_name_systematic
;
3,6-Dibromo-9-(4-chlorobenzyl)-9<i>H</i>-carbazole
;
_space_group_IT_number 61
_symmetry_cell_setting orthorhombic
_symmetry_space_group_name_Hall '-P 2ac 2ab'
_symmetry_space_group_name_H-M 'P b c a'
_atom_sites_solution_hydrogens geom
_atom_sites_solution_primary direct
_atom_sites_solution_secondary difmap
_audit_creation_method SHELXL-97
_cell_angle_alpha 90.00
_cell_angle_beta 90.00
_cell_angle_gamma 90.00
_cell_formula_units_Z 8
_cell_length_a 8.7673(18)
_cell_length_b 16.732(3)
_cell_length_c 21.574(4)
_cell_measurement_reflns_used 5270
_cell_measurement_temperature 113(2)
_cell_measurement_theta_max 27.940
_cell_measurement_theta_min 2.435
_cell_volume 3164.8(10)
_computing_cell_refinement 'CrystalClear (Rigaku/MSC, 2005)'
_computing_data_collection 'CrystalClear (Rigaku/MSC, 2005)'
_computing_data_reduction 'CrystalClear (Rigaku/MSC, 2005)'
_computing_molecular_graphics 'SHELXTL (Sheldrick, 2008)'
_computing_publication_material 'SHELXTL (Sheldrick, 2008)'
_computing_structure_refinement 'SHELXL97 (Sheldrick, 2008)'
_computing_structure_solution 'SHELXS97 (Sheldrick, 2008)'
_diffrn_ambient_temperature 113(2)
_diffrn_measured_fraction_theta_full 1.000
_diffrn_measured_fraction_theta_max 1.000
_diffrn_measurement_device_type 'Rigaku Saturn'
_diffrn_measurement_method \w
_diffrn_radiation_monochromator confocal
_diffrn_radiation_source 'rotating anode'
_diffrn_radiation_type MoK\a
_diffrn_radiation_wavelength 0.71073
_diffrn_reflns_av_R_equivalents 0.0900
_diffrn_reflns_av_sigmaI/netI 0.0564
_diffrn_reflns_limit_h_max 10
_diffrn_reflns_limit_h_min -10
_diffrn_reflns_limit_k_max 13
_diffrn_reflns_limit_k_min -19
_diffrn_reflns_limit_l_max 25
_diffrn_reflns_limit_l_min -25
_diffrn_reflns_number 18205
_diffrn_reflns_theta_full 25.02
_diffrn_reflns_theta_max 25.02
_diffrn_reflns_theta_min 1.89
_diffrn_standards_decay_% 0
_diffrn_standards_interval_count 0
_diffrn_standards_interval_time 0
_diffrn_standards_number 0
_exptl_absorpt_coefficient_mu 5.289
_exptl_absorpt_correction_T_max 0.9016
_exptl_absorpt_correction_T_min 0.7420
_exptl_absorpt_correction_type multi-scan
_exptl_absorpt_process_details '(CrystalClear; Rigaku/MSC, 2005)'
_exptl_crystal_colour colorless
_exptl_crystal_density_diffrn 1.887
_exptl_crystal_density_method 'not measured'
_exptl_crystal_description prism
_exptl_crystal_F_000 1760
_exptl_crystal_size_max 0.06
_exptl_crystal_size_mid 0.02
_exptl_crystal_size_min 0.02
_refine_diff_density_max 0.541
_refine_diff_density_min -0.528
_refine_ls_extinction_method none
_refine_ls_goodness_of_fit_ref 1.102
_refine_ls_hydrogen_treatment constr
_refine_ls_matrix_type full
_refine_ls_number_parameters 208
_refine_ls_number_reflns 2794
_refine_ls_number_restraints 0
_refine_ls_restrained_S_all 1.102
_refine_ls_R_factor_all 0.0602
_refine_ls_R_factor_gt 0.0474
_refine_ls_shift/su_max 0.001
_refine_ls_shift/su_mean 0.000
_refine_ls_structure_factor_coef Fsqd
_refine_ls_weighting_details 'calc w=1/[\s^2^(Fo^2^)+(0.0488P)^2^+2.2242P] where P=(Fo^2^+2Fc^2^)/3'
_refine_ls_weighting_scheme calc
_refine_ls_wR_factor_gt 0.1023
_refine_ls_wR_factor_ref 0.1081
_reflns_number_gt 2369
_reflns_number_total 2794
_reflns_threshold_expression I>2\s(I)
_cod_data_source_file rn2052.cif
_cod_data_source_block I
_cod_depositor_comments
;
The following automatic conversions were performed:
'_symmetry_cell_setting' value 'Orthorhombic' changed to 'orthorhombic'
according to '/home/saulius/struct/CIF-dictionaries/cif_core.dic'
dictionary named 'cif_core.dic' version 2.4.1 from 2010-06-29.

Automatic conversion script
Id: cif_fix_enum 1527 2010-12-29 10:47:43Z saulius 

The following automatic conversions were performed:

'_symmetry_cell_setting' value 'Orthorhombic' changed to
'orthorhombic' according to
/home/saulius/struct/CIF-dictionaries/cif_core.dic dictionary named
'cif_core.dic' version 2.4.1 from 2010-06-29.

Automatic conversion script
Id: cif_fix_values 1715 2011-07-08 13:25:40Z adriana 
;
_cod_database_code 2220898
_cod_database_fobs_code 2220898

loop_
_symmetry_equiv_pos_as_xyz
'x, y, z'
'-x+1/2, -y, z+1/2'
'-x, y+1/2, -z+1/2'
'x+1/2, -y+1/2, -z'
'-x, -y, -z'
'x-1/2, y, -z-1/2'
'x, -y-1/2, z-1/2'
'-x-1/2, y-1/2, z'

loop_
_atom_site_type_symbol
_atom_site_label
_atom_site_fract_x
_atom_site_fract_y
_atom_site_fract_z
_atom_site_U_iso_or_equiv
_atom_site_adp_type
_atom_site_calc_flag
_atom_site_refinement_flags
_atom_site_occupancy
_atom_site_disorder_assembly
_atom_site_disorder_group
Br Br1 0.22114(6) 0.09041(3) 0.56121(2) 0.02566(18) Uani d . 1 . .
Br Br2 0.65417(6) -0.19402(3) 0.84401(2) 0.02964(19) Uani d . 1 . .
Cl Cl1 0.54034(14) 0.40983(8) 0.94634(5) 0.0248(3) Uani d . 1 . .
N N1 0.2015(4) 0.0764(3) 0.83555(17) 0.0200(9) Uani d . 1 . .
C C1 0.1896(5) 0.0868(3) 0.7726(2) 0.0181(10) Uani d . 1 . .
C C2 0.1017(5) 0.1422(3) 0.7406(2) 0.0205(11) Uani d . 1 . .
H H2 0.0388 0.1783 0.7611 0.025 Uiso calc R 1 . .
C C3 0.1123(5) 0.1410(3) 0.6772(2) 0.0208(11) Uani d . 1 . .
H H3 0.0562 0.1771 0.6536 0.025 Uiso calc R 1 . .
C C4 0.2067(5) 0.0860(3) 0.6482(2) 0.0193(11) Uani d . 1 . .
C C5 0.2911(5) 0.0299(3) 0.6790(2) 0.0193(11) Uani d . 1 . .
H H5 0.3511 -0.0071 0.6580 0.023 Uiso calc R 1 . .
C C6 0.2827(5) 0.0308(3) 0.7433(2) 0.0163(10) Uani d . 1 . .
C C7 0.3559(5) -0.0160(3) 0.7902(2) 0.0170(10) Uani d . 1 . .
C C8 0.4580(5) -0.0795(3) 0.7888(2) 0.0198(11) Uani d . 1 . .
H H8 0.4890 -0.1020 0.7515 0.024 Uiso calc R 1 . .
C C9 0.5117(6) -0.1080(3) 0.8443(2) 0.0236(12) Uani d . 1 . .
C C10 0.4625(5) -0.0769(3) 0.9006(2) 0.0240(12) Uani d . 1 . .
H H10 0.4999 -0.0977 0.9375 0.029 Uiso calc R 1 . .
C C11 0.3590(5) -0.0155(3) 0.9018(2) 0.0224(11) Uani d . 1 . .
H H11 0.3259 0.0052 0.9395 0.027 Uiso calc R 1 . .
C C12 0.3041(5) 0.0154(3) 0.8466(2) 0.0182(11) Uani d . 1 . .
C C13 0.1391(6) 0.1292(3) 0.8828(2) 0.0230(12) Uani d . 1 . .
H H13A 0.1194 0.0985 0.9201 0.028 Uiso calc R 1 . .
H H13B 0.0425 0.1505 0.8683 0.028 Uiso calc R 1 . .
C C14 0.2447(5) 0.1977(3) 0.8982(2) 0.0190(11) Uani d . 1 . .
C C15 0.2722(5) 0.2589(3) 0.8562(2) 0.0208(11) Uani d . 1 . .
H H15 0.2264 0.2568 0.8174 0.025 Uiso calc R 1 . .
C C16 0.3654(5) 0.3226(3) 0.8703(2) 0.0198(11) Uani d . 1 . .
H H16 0.3825 0.3628 0.8414 0.024 Uiso calc R 1 . .
C C17 0.4333(5) 0.3259(3) 0.9281(2) 0.0220(11) Uani d . 1 . .
C C18 0.4101(6) 0.2650(3) 0.9700(2) 0.0237(11) Uani d . 1 . .
H H18 0.4579 0.2666 1.0084 0.028 Uiso calc R 1 . .
C C19 0.3168(5) 0.2020(3) 0.9553(2) 0.0214(11) Uani d . 1 . .
H H19 0.3018 0.1614 0.9841 0.026 Uiso calc R 1 . .

loop_
_atom_site_aniso_label
_atom_site_aniso_U_11
_atom_site_aniso_U_22
_atom_site_aniso_U_33
_atom_site_aniso_U_12
_atom_site_aniso_U_13
_atom_site_aniso_U_23
Br1 0.0279(3) 0.0322(4) 0.0169(3) -0.0001(2) 0.00008(19) 0.0030(2)
Br2 0.0277(3) 0.0238(4) 0.0375(3) 0.0038(2) -0.0060(2) 0.0027(2)
Cl1 0.0296(7) 0.0222(8) 0.0225(6) -0.0055(5) -0.0011(5) -0.0009(5)
N1 0.025(2) 0.018(3) 0.0176(19) -0.0014(18) 0.0005(16) -0.0021(18)
C1 0.023(2) 0.013(3) 0.018(2) -0.003(2) -0.0011(19) -0.005(2)
C2 0.019(2) 0.016(3) 0.027(3) -0.003(2) -0.003(2) -0.005(2)
C3 0.021(3) 0.020(3) 0.021(2) -0.004(2) -0.004(2) 0.001(2)
C4 0.017(2) 0.023(3) 0.017(2) -0.004(2) -0.0016(19) 0.000(2)
C5 0.021(2) 0.016(3) 0.021(2) -0.001(2) 0.0007(19) 0.000(2)
C6 0.016(2) 0.016(3) 0.017(2) -0.003(2) 0.0019(18) -0.002(2)
C7 0.017(2) 0.015(3) 0.019(2) -0.006(2) 0.0002(18) -0.001(2)
C8 0.018(2) 0.022(3) 0.020(2) -0.003(2) 0.0014(19) 0.001(2)
C9 0.021(3) 0.020(3) 0.030(3) -0.003(2) -0.004(2) 0.004(2)
C10 0.027(3) 0.023(3) 0.022(2) -0.007(2) -0.006(2) 0.004(2)
C11 0.028(3) 0.021(3) 0.019(2) -0.005(2) -0.001(2) -0.003(2)
C12 0.017(2) 0.018(3) 0.019(2) -0.008(2) -0.0026(18) 0.003(2)
C13 0.025(3) 0.026(3) 0.018(2) 0.000(2) 0.008(2) -0.007(2)
C14 0.019(2) 0.020(3) 0.018(2) 0.001(2) 0.0044(19) -0.008(2)
C15 0.017(2) 0.028(3) 0.017(2) 0.003(2) 0.0022(19) -0.002(2)
C16 0.019(2) 0.020(3) 0.020(2) 0.006(2) 0.0042(19) 0.002(2)
C17 0.023(3) 0.024(3) 0.020(2) -0.001(2) 0.000(2) -0.001(2)
C18 0.032(3) 0.024(3) 0.015(2) 0.003(2) -0.002(2) 0.001(2)
C19 0.027(3) 0.016(3) 0.021(2) -0.002(2) 0.008(2) 0.004(2)

loop_
_atom_type_symbol
_atom_type_description
_atom_type_scat_dispersion_real
_atom_type_scat_dispersion_imag
_atom_type_scat_source
C C 0.0033 0.0016 'International Tables Vol C Tables 4.2.6.8 and 6.1.1.4'
H H 0.0000 0.0000 'International Tables Vol C Tables 4.2.6.8 and 6.1.1.4'
N N 0.0061 0.0033 'International Tables Vol C Tables 4.2.6.8 and 6.1.1.4'
Cl Cl 0.1484 0.1585 'International Tables Vol C Tables 4.2.6.8 and 6.1.1.4'
Br Br -0.2901 2.4595 'International Tables Vol C Tables 4.2.6.8 and 6.1.1.4'

loop_
_geom_angle_atom_site_label_1
_geom_angle_atom_site_label_2
_geom_angle_atom_site_label_3
_geom_angle_site_symmetry_1
_geom_angle_site_symmetry_3
_geom_angle
_geom_angle_publ_flag
C1 N1 C12 . . 108.3(4) ?
C1 N1 C13 . . 126.0(4) ?
C12 N1 C13 . . 124.9(4) ?
N1 C1 C2 . . 128.2(4) ?
N1 C1 C6 . . 108.6(4) ?
C2 C1 C6 . . 123.2(4) ?
C3 C2 C1 . . 116.7(5) ?
C3 C2 H2 . . 121.7 ?
C1 C2 H2 . . 121.7 ?
C2 C3 C4 . . 119.9(5) ?
C2 C3 H3 . . 120.0 ?
C4 C3 H3 . . 120.0 ?
C5 C4 C3 . . 124.1(4) ?
C5 C4 Br1 . . 118.3(4) ?
C3 C4 Br1 . . 117.6(4) ?
C4 C5 C6 . . 116.6(5) ?
C4 C5 H5 . . 121.7 ?
C6 C5 H5 . . 121.7 ?
C5 C6 C1 . . 119.5(4) ?
C5 C6 C7 . . 132.5(5) ?
C1 C6 C7 . . 108.1(4) ?
C8 C7 C12 . . 120.9(4) ?
C8 C7 C6 . . 133.9(4) ?
C12 C7 C6 . . 105.3(4) ?
C9 C8 C7 . . 118.0(5) ?
C9 C8 H8 . . 121.0 ?
C7 C8 H8 . . 121.0 ?
C8 C9 C10 . . 121.7(5) ?
C8 C9 Br2 . . 119.0(4) ?
C10 C9 Br2 . . 119.3(4) ?
C11 C10 C9 . . 120.2(5) ?
C11 C10 H10 . . 119.9 ?
C9 C10 H10 . . 119.9 ?
C10 C11 C12 . . 119.6(5) ?
C10 C11 H11 . . 120.2 ?
C12 C11 H11 . . 120.2 ?
N1 C12 C11 . . 130.7(4) ?
N1 C12 C7 . . 109.7(4) ?
C11 C12 C7 . . 119.6(5) ?
N1 C13 C14 . . 112.6(4) ?
N1 C13 H13A . . 109.1 ?
C14 C13 H13A . . 109.1 ?
N1 C13 H13B . . 109.1 ?
C14 C13 H13B . . 109.1 ?
H13A C13 H13B . . 107.8 ?
C19 C14 C15 . . 117.5(5) ?
C19 C14 C13 . . 121.0(5) ?
C15 C14 C13 . . 121.5(4) ?
C16 C15 C14 . . 122.0(4) ?
C16 C15 H15 . . 119.0 ?
C14 C15 H15 . . 119.0 ?
C15 C16 C17 . . 119.1(5) ?
C15 C16 H16 . . 120.5 ?
C17 C16 H16 . . 120.5 ?
C18 C17 C16 . . 119.9(5) ?
C18 C17 Cl1 . . 122.1(4) ?
C16 C17 Cl1 . . 118.0(4) ?
C19 C18 C17 . . 120.4(5) ?
C19 C18 H18 . . 119.8 ?
C17 C18 H18 . . 119.8 ?
C18 C19 C14 . . 121.2(5) ?
C18 C19 H19 . . 119.4 ?
C14 C19 H19 . . 119.4 ?

loop_
_geom_bond_atom_site_label_1
_geom_bond_atom_site_label_2
_geom_bond_site_symmetry_2
_geom_bond_distance
_geom_bond_publ_flag
Br1 C4 . 1.883(4) ?
Br2 C9 . 1.905(5) ?
Cl1 C17 . 1.734(5) ?
N1 C1 . 1.373(6) ?
N1 C12 . 1.382(6) ?
N1 C13 . 1.455(6) ?
C1 C2 . 1.390(7) ?
C1 C6 . 1.393(7) ?
C2 C3 . 1.370(6) ?
C2 H2 . 0.9300 ?
C3 C4 . 1.387(7) ?
C3 H3 . 0.9300 ?
C4 C5 . 1.368(7) ?
C5 C6 . 1.389(6) ?
C5 H5 . 0.9300 ?
C6 C7 . 1.431(7) ?
C7 C8 . 1.390(7) ?
C7 C12 . 1.402(6) ?
C8 C9 . 1.371(6) ?
C8 H8 . 0.9300 ?
C9 C10 . 1.390(7) ?
C10 C11 . 1.370(7) ?
C10 H10 . 0.9300 ?
C11 C12 . 1.384(6) ?
C11 H11 . 0.9300 ?
C13 C14 . 1.510(7) ?
C13 H13A . 0.9700 ?
C13 H13B . 0.9700 ?
C14 C19 . 1.386(7) ?
C14 C15 . 1.389(7) ?
C15 C16 . 1.377(7) ?
C15 H15 . 0.9300 ?
C16 C17 . 1.383(6) ?
C16 H16 . 0.9300 ?
C17 C18 . 1.376(7) ?
C18 C19 . 1.372(7) ?
C18 H18 . 0.9300 ?
C19 H19 . 0.9300 ?

loop_
_geom_torsion_atom_site_label_1
_geom_torsion_atom_site_label_2
_geom_torsion_atom_site_label_3
_geom_torsion_atom_site_label_4
_geom_torsion_site_symmetry_1
_geom_torsion_site_symmetry_2
_geom_torsion_site_symmetry_3
_geom_torsion_site_symmetry_4
_geom_torsion
_geom_torsion_publ_flag
C12 N1 C1 C2 . . . . -178.9(5) ?
C13 N1 C1 C2 . . . . -8.9(8) ?
C12 N1 C1 C6 . . . . 1.3(5) ?
C13 N1 C1 C6 . . . . 171.2(4) ?
N1 C1 C2 C3 . . . . 178.8(5) ?
C6 C1 C2 C3 . . . . -1.3(7) ?
C1 C2 C3 C4 . . . . 0.4(7) ?
C2 C3 C4 C5 . . . . 1.2(8) ?
C2 C3 C4 Br1 . . . . -177.8(4) ?
C3 C4 C5 C6 . . . . -1.8(7) ?
Br1 C4 C5 C6 . . . . 177.2(3) ?
C4 C5 C6 C1 . . . . 0.8(7) ?
C4 C5 C6 C7 . . . . -178.1(5) ?
N1 C1 C6 C5 . . . . -179.4(4) ?
C2 C1 C6 C5 . . . . 0.7(7) ?
N1 C1 C6 C7 . . . . -0.2(5) ?
C2 C1 C6 C7 . . . . 179.9(4) ?
C5 C6 C7 C8 . . . . -1.5(9) ?
C1 C6 C7 C8 . . . . 179.5(5) ?
C5 C6 C7 C12 . . . . 178.2(5) ?
C1 C6 C7 C12 . . . . -0.9(5) ?
C12 C7 C8 C9 . . . . -2.9(7) ?
C6 C7 C8 C9 . . . . 176.7(5) ?
C7 C8 C9 C10 . . . . 2.3(7) ?
C7 C8 C9 Br2 . . . . -179.1(4) ?
C8 C9 C10 C11 . . . . -0.8(8) ?
Br2 C9 C10 C11 . . . . -179.4(4) ?
C9 C10 C11 C12 . . . . -0.1(7) ?
C1 N1 C12 C11 . . . . 177.3(5) ?
C13 N1 C12 C11 . . . . 7.2(8) ?
C1 N1 C12 C7 . . . . -1.8(5) ?
C13 N1 C12 C7 . . . . -171.9(4) ?
C10 C11 C12 N1 . . . . -179.6(5) ?
C10 C11 C12 C7 . . . . -0.5(7) ?
C8 C7 C12 N1 . . . . -178.6(4) ?
C6 C7 C12 N1 . . . . 1.7(5) ?
C8 C7 C12 C11 . . . . 2.1(7) ?
C6 C7 C12 C11 . . . . -177.6(4) ?
C1 N1 C13 C14 . . . . -85.7(6) ?
C12 N1 C13 C14 . . . . 82.7(6) ?
N1 C13 C14 C19 . . . . -111.0(5) ?
N1 C13 C14 C15 . . . . 69.5(6) ?
C19 C14 C15 C16 . . . . -1.0(7) ?
C13 C14 C15 C16 . . . . 178.4(4) ?
C14 C15 C16 C17 . . . . -0.2(7) ?
C15 C16 C17 C18 . . . . 1.6(7) ?
C15 C16 C17 Cl1 . . . . -176.0(4) ?
C16 C17 C18 C19 . . . . -1.7(8) ?
Cl1 C17 C18 C19 . . . . 175.8(4) ?
C17 C18 C19 C14 . . . . 0.4(8) ?
C15 C14 C19 C18 . . . . 1.0(7) ?
C13 C14 C19 C18 . . . . -178.5(5) ?

loop_
_cod_related_entry_id
_cod_related_entry_database
_cod_related_entry_code
1 ChemSpider 21126633
